data_4021913
loop_
_publ_author_name
'Chun Zhang'
'Chuan-Feng Chen'

_publ_section_title
;
 Synthesis and Structure of 2,6,14- and 2,7,14-Trisubstituted
 Triptycene Derivatives
;
_journal_name_full 'Journal of Organic Chemistry'
_journal_page_first 6626
_journal_page_last 6629
_journal_paper_doi 10.1021/jo061067t
_journal_volume 71
_journal_year 2006
_chemical_formula_sum 'C45 H34 I6'
_chemical_formula_weight 1336.12
_chemical_name_systematic
; 
 ? 
;
_space_group_IT_number 19
_symmetry_cell_setting orthorhombic
_symmetry_space_group_name_Hall 'P 2ac 2ab'
_symmetry_space_group_name_H-M 'P 21 21 21'
_atom_sites_solution_hydrogens geom
_atom_sites_solution_primary direct
_atom_sites_solution_secondary difmap
_audit_creation_method SHELXL-97
_cell_angle_alpha 90.00
_cell_angle_beta 90.00
_cell_angle_gamma 90.00
_cell_formula_units_Z 4
_cell_length_a 12.6019(15)
_cell_length_b 16.4583(19)
_cell_length_c 20.154(2)
_cell_measurement_reflns_used 6922
_cell_measurement_temperature 294(2)
_cell_measurement_theta_max 22.56
_cell_measurement_theta_min 2.27
_cell_volume 4180.1(9)
_computing_cell_refinement 'Bruker SMART'
_computing_data_collection 'Bruker SMART'
_computing_data_reduction 'Bruker SAINT'
_computing_molecular_graphics 'Bruker SHELXTL'
_computing_publication_material 'Bruker SHELXTL'
_computing_structure_refinement 'SHELXL-97 (Sheldrick, 1997)'
_computing_structure_solution 'SHELXS-97 (Sheldrick, 1990)'
_diffrn_ambient_temperature 294(2)
_diffrn_measured_fraction_theta_full 1.000
_diffrn_measured_fraction_theta_max 1.000
_diffrn_measurement_device_type 'CCD area detector'
_diffrn_measurement_method 'phi and omega scans'
_diffrn_radiation_monochromator graphite
_diffrn_radiation_source 'fine-focus sealed tube'
_diffrn_radiation_type MoK\a
_diffrn_radiation_wavelength 0.71073
_diffrn_reflns_av_R_equivalents 0.0393
_diffrn_reflns_av_sigmaI/netI 0.0478
_diffrn_reflns_limit_h_max 14
_diffrn_reflns_limit_h_min -13
_diffrn_reflns_limit_k_max 19
_diffrn_reflns_limit_k_min -19
_diffrn_reflns_limit_l_max 23
_diffrn_reflns_limit_l_min -15
_diffrn_reflns_number 21447
_diffrn_reflns_theta_full 25.01
_diffrn_reflns_theta_max 25.01
_diffrn_reflns_theta_min 1.60
_exptl_absorpt_coefficient_mu 4.490
_exptl_absorpt_correction_T_max 1.000000
_exptl_absorpt_correction_T_min 0.651624
_exptl_absorpt_correction_type multi-scan
_exptl_absorpt_process_details sadabs
_exptl_crystal_density_diffrn 2.123
_exptl_crystal_density_meas ?
_exptl_crystal_density_method 'not measured'
_exptl_crystal_F_000 2488
_exptl_crystal_size_max 0.22
_exptl_crystal_size_mid 0.20
_exptl_crystal_size_min 0.18
_refine_diff_density_max 1.214
_refine_diff_density_min -1.043
_refine_diff_density_rms 0.129
_refine_ls_abs_structure_details 'Flack H D (1983), Acta Cryst. A39, 876-881'
_refine_ls_abs_structure_Flack -0.05(4)
_refine_ls_extinction_method none
_refine_ls_goodness_of_fit_ref 1.080
_refine_ls_hydrogen_treatment constr
_refine_ls_matrix_type full
_refine_ls_number_parameters 506
_refine_ls_number_reflns 7374
_refine_ls_number_restraints 162
_refine_ls_restrained_S_all 1.081
_refine_ls_R_factor_all 0.0648
_refine_ls_R_factor_gt 0.0400
_refine_ls_shift/su_max 0.002
_refine_ls_shift/su_mean 0.000
_refine_ls_structure_factor_coef Fsqd
_refine_ls_weighting_details 'calc w=1/[\s^2^(Fo^2^)+(0.0596P)^2^+0.0000P] where P=(Fo^2^+2Fc^2^)/3'
_refine_ls_weighting_scheme calc
_refine_ls_wR_factor_gt 0.1010
_refine_ls_wR_factor_ref 0.1124
_reflns_number_gt 5515
_reflns_number_total 7374
_reflns_threshold_expression >2sigma(I)
_cod_data_source_file jo061067tsi20060525_042134.cif
_cod_depositor_comments
;
The following automatic conversions were performed:
'_symmetry_cell_setting' value 'Orthorhombic' changed to 'orthorhombic'
according to '/home/saulius/struct/CIF-dictionaries/cif_core.dic'
dictionary named 'cif_core.dic' version 2.4.1 from 2010-06-29.

Automatic conversion script
Id: cif_fix_enum 1527 2010-12-29 10:47:43Z saulius 

The following automatic conversions were performed:

'_exptl_crystal_density_meas' value 'none' was changed to '?' - the
value is perceived as not measured.

Automatic conversion script
Id: cif_fix_values 3008 2015-01-20 13:52:24Z robertas 
;
_cod_database_code 4021913

loop_
_symmetry_equiv_pos_as_xyz
'x, y, z'
'-x+1/2, -y, z+1/2'
'-x, y+1/2, -z+1/2'
'x+1/2, -y+1/2, -z'

loop_
_atom_site_label
_atom_site_type_symbol
_atom_site_fract_x
_atom_site_fract_y
_atom_site_fract_z
_atom_site_U_iso_or_equiv
_atom_site_adp_type
_atom_site_occupancy
_atom_site_symmetry_multiplicity
_atom_site_calc_flag
_atom_site_refinement_flags
_atom_site_disorder_assembly
_atom_site_disorder_group
I1 I 0.65383(5) 0.96584(4) 0.93110(4) 0.05465(19) Uani 1 1 d . . .
I2 I -0.08844(6) 0.83250(5) 0.95214(4) 0.0658(2) Uani 1 1 d . . .
I3 I 0.24884(7) 0.81159(5) 0.53005(4) 0.0696(2) Uani 1 1 d . . .
I4 I -0.24514(6) 0.59780(5) 0.97755(5) 0.0711(3) Uani 1 1 d . . .
I5 I -0.04157(6) 0.05433(4) 0.90203(4) 0.0640(2) Uani 1 1 d . . .
I6 I 0.50925(6) 0.46944(6) 0.89103(5) 0.0775(3) Uani 1 1 d . . .
C1 C 0.3968(7) 0.8347(5) 0.8401(5) 0.038(2) Uani 1 1 d . . .
C2 C 0.4612(7) 0.8955(5) 0.8617(5) 0.040(2) Uani 1 1 d . . .
H2 H 0.4433 0.9498 0.8554 0.047 Uiso 1 1 calc R . .
C3 C 0.5534(7) 0.8740(5) 0.8930(5) 0.042(2) Uani 1 1 d . . .
C4 C 0.5833(8) 0.7942(6) 0.9016(5) 0.050(3) Uani 1 1 d . . .
H4 H 0.6476 0.7816 0.9216 0.060 Uiso 1 1 calc R . .
C5 C 0.5172(7) 0.7338(6) 0.8803(6) 0.049(3) Uani 1 1 d . . .
H5 H 0.5361 0.6798 0.8868 0.059 Uiso 1 1 calc R . .
C6 C 0.4222(8) 0.7522(6) 0.8491(5) 0.047(2) Uani 1 1 d . . .
C7 C 0.3373(7) 0.6968(5) 0.8253(5) 0.045(2) Uani 1 1 d . . .
H7 H 0.3549 0.6396 0.8328 0.055 Uiso 1 1 calc R . .
C8 C 0.2368(7) 0.7216(5) 0.8605(5) 0.038(2) Uani 1 1 d . . .
C9 C 0.1697(8) 0.6712(6) 0.8975(5) 0.049(3) Uani 1 1 d . . .
H9 H 0.1865 0.6168 0.9040 0.059 Uiso 1 1 calc R . .
C10 C 0.0772(9) 0.7039(6) 0.9243(5) 0.053(3) Uani 1 1 d . . .
H10 H 0.0312 0.6705 0.9480 0.064 Uiso 1 1 calc R . .
C11 C 0.0534(7) 0.7840(6) 0.9164(5) 0.044(2) Uani 1 1 d . . .
C12 C 0.1221(7) 0.8354(6) 0.8797(5) 0.039(2) Uani 1 1 d . . .
H12 H 0.1074 0.8904 0.8746 0.047 Uiso 1 1 calc R . .
C13 C 0.2106(7) 0.8015(5) 0.8522(5) 0.037(2) Uani 1 1 d . . .
C14 C 0.2905(7) 0.8467(5) 0.8073(5) 0.043(2) Uani 1 1 d . . .
H14 H 0.2725 0.9041 0.8007 0.052 Uiso 1 1 calc R . .
C15 C 0.2920(7) 0.7975(5) 0.7420(5) 0.042(2) Uani 1 1 d . . .
C16 C 0.2703(7) 0.8254(6) 0.6796(5) 0.040(2) Uani 1 1 d . . .
H16 H 0.2516 0.8794 0.6728 0.048 Uiso 1 1 calc R . .
C17 C 0.2763(8) 0.7725(7) 0.6271(6) 0.055(3) Uani 1 1 d . . .
C18 C 0.3021(9) 0.6928(6) 0.6367(6) 0.061(3) Uani 1 1 d . . .
H18 H 0.3041 0.6572 0.6009 0.074 Uiso 1 1 calc R . .
C19 C 0.3256(10) 0.6646(6) 0.7004(7) 0.065(3) Uani 1 1 d . . .
H19 H 0.3455 0.6107 0.7066 0.078 Uiso 1 1 calc R . .
C20 C 0.3196(8) 0.7153(6) 0.7531(5) 0.044(2) Uani 1 1 d . . .
C21 C -0.0104(7) 0.4452(5) 0.8861(5) 0.041(2) Uani 1 1 d . . .
C22 C -0.0715(7) 0.4869(5) 0.9305(5) 0.046(2) Uani 1 1 d . . .
H22 H -0.0624 0.4792 0.9758 0.055 Uiso 1 1 calc R . .
C23 C -0.1467(7) 0.5403(6) 0.9073(6) 0.054(3) Uani 1 1 d . . .
C24 C -0.1636(8) 0.5515(6) 0.8411(6) 0.051(3) Uani 1 1 d . . .
H24 H -0.2158 0.5871 0.8263 0.062 Uiso 1 1 calc R . .
C25 C -0.1032(9) 0.5100(6) 0.7976(6) 0.057(3) Uani 1 1 d . . .
H25 H -0.1131 0.5184 0.7524 0.069 Uiso 1 1 calc R . .
C26 C -0.0270(7) 0.4552(5) 0.8182(5) 0.045(2) Uani 1 1 d . . .
C27 C 0.0461(8) 0.4015(6) 0.7770(5) 0.051(3) Uani 1 1 d . . .
H27 H 0.0346 0.4087 0.7293 0.061 Uiso 1 1 calc R . .
C28 C 0.0243(7) 0.3147(5) 0.7993(4) 0.038(2) Uani 1 1 d . . .
C29 C -0.0055(8) 0.2504(6) 0.7616(5) 0.048(3) Uani 1 1 d . . .
H29 H -0.0114 0.2560 0.7158 0.058 Uiso 1 1 calc R . .
C30 C -0.0273(9) 0.1762(6) 0.7912(5) 0.055(3) Uani 1 1 d . . .
H30 H -0.0520 0.1327 0.7661 0.066 Uiso 1 1 calc R . .
C31 C -0.0117(8) 0.1683(6) 0.8583(5) 0.046(2) Uani 1 1 d . . .
C32 C 0.0211(6) 0.2315(5) 0.8980(5) 0.039(2) Uani 1 1 d . . .
H32 H 0.0299 0.2247 0.9434 0.046 Uiso 1 1 calc R . .
C33 C 0.0404(7) 0.3047(6) 0.8680(4) 0.038(2) Uani 1 1 d . . .
C34 C 0.0771(7) 0.3830(5) 0.9031(5) 0.040(2) Uani 1 1 d . . .
H34 H 0.0875 0.3760 0.9509 0.048 Uiso 1 1 calc R . .
C35 C 0.1780(7) 0.4092(5) 0.8669(5) 0.044(2) Uani 1 1 d . . .
C36 C 0.2754(7) 0.4219(5) 0.8924(5) 0.040(2) Uani 1 1 d . . .
H36 H 0.2872 0.4146 0.9376 0.048 Uiso 1 1 calc R . .
C37 C 0.3589(7) 0.4462(6) 0.8511(6) 0.049(3) Uani 1 1 d . . .
C38 C 0.3449(9) 0.4529(7) 0.7838(6) 0.063(3) Uani 1 1 d . . .
H38 H 0.4014 0.4660 0.7561 0.076 Uiso 1 1 calc R . .
C39 C 0.2436(9) 0.4395(7) 0.7581(5) 0.057(3) Uani 1 1 d . . .
H39 H 0.2326 0.4441 0.7126 0.069 Uiso 1 1 calc R . .
C40 C 0.1619(8) 0.4200(5) 0.7974(5) 0.043(2) Uani 1 1 d . . .
C41 C 0.581(2) 0.6227(17) 0.6167(16) 0.107(10) Uani 0.50 1 d PDU A 1
C42 C 0.699(2) 0.6170(15) 0.6374(14) 0.094(11) Uani 0.50 1 d PDU A 1
C43 C 0.7197(17) 0.6989(14) 0.6767(12) 0.092(7) Uani 0.50 1 d PDU A 1
C44 C 0.631(2) 0.6980(11) 0.7314(14) 0.096(8) Uani 0.50 1 d PDU A 1
C45 C 0.6016(15) 0.6061(11) 0.7390(10) 0.055(5) Uani 0.50 1 d PDU A 1
C41` C 0.7226(18) 0.5908(14) 0.6404(13) 0.049(6) Uani 0.50 1 d PU B 2
C42' C 0.708(3) 0.6215(18) 0.731(3) 0.169(11) Uani 0.50 1 d PDU B 2
C43' C 0.696(2) 0.7160(16) 0.7334(14) 0.100(8) Uani 0.50 1 d PDU B 2
C44' C 0.5928(19) 0.7365(17) 0.6967(14) 0.105(9) Uani 0.50 1 d PDU B 2
C45' C 0.600(2) 0.708(2) 0.6249(13) 0.117(11) Uani 0.50 1 d PDU B 2

loop_
_atom_site_aniso_label
_atom_site_aniso_U_11
_atom_site_aniso_U_22
_atom_site_aniso_U_33
_atom_site_aniso_U_23
_atom_site_aniso_U_13
_atom_site_aniso_U_12
I1 0.0432(3) 0.0559(4) 0.0649(5) -0.0056(4) 0.0025(3) -0.0099(3)
I2 0.0448(4) 0.0698(5) 0.0830(6) 0.0079(4) 0.0132(4) -0.0025(3)
I3 0.0686(5) 0.0887(6) 0.0514(4) 0.0004(4) 0.0103(4) 0.0128(4)
I4 0.0535(4) 0.0626(5) 0.0972(6) -0.0170(4) 0.0048(5) 0.0122(4)
I5 0.0694(5) 0.0458(4) 0.0768(5) 0.0095(4) -0.0005(4) -0.0030(3)
I6 0.0385(4) 0.0994(6) 0.0946(7) -0.0043(5) -0.0017(4) -0.0019(4)
C1 0.033(5) 0.038(5) 0.044(6) 0.001(4) 0.005(4) -0.001(4)
C2 0.042(5) 0.032(5) 0.045(6) -0.001(4) 0.004(5) 0.005(4)
C3 0.034(5) 0.043(5) 0.048(6) -0.004(5) 0.005(5) -0.003(4)
C4 0.046(6) 0.055(6) 0.050(6) 0.007(5) -0.005(5) 0.011(5)
C5 0.041(6) 0.038(5) 0.070(7) 0.004(5) -0.006(5) 0.000(4)
C6 0.044(6) 0.035(5) 0.061(7) -0.001(5) 0.003(5) -0.003(4)
C7 0.039(5) 0.030(5) 0.067(7) 0.007(5) 0.004(5) 0.007(4)
C8 0.042(5) 0.030(5) 0.043(5) 0.001(4) -0.009(5) -0.009(4)
C9 0.059(6) 0.035(5) 0.054(6) 0.009(5) -0.004(6) 0.009(5)
C10 0.057(7) 0.061(7) 0.042(6) 0.009(5) 0.001(6) -0.020(5)
C11 0.038(5) 0.053(6) 0.042(6) -0.006(5) -0.001(5) -0.005(5)
C12 0.035(5) 0.042(5) 0.041(6) -0.002(5) -0.008(4) -0.002(4)
C13 0.040(5) 0.027(5) 0.045(6) -0.001(4) -0.009(5) -0.008(4)
C14 0.041(5) 0.032(5) 0.057(6) -0.006(5) 0.005(5) 0.001(4)
C15 0.039(5) 0.034(5) 0.052(6) 0.000(5) 0.008(5) -0.002(4)
C16 0.027(5) 0.039(5) 0.054(6) 0.009(5) 0.002(5) 0.003(4)
C17 0.049(6) 0.060(7) 0.055(7) -0.003(6) 0.011(5) 0.000(5)
C18 0.075(8) 0.047(7) 0.062(8) -0.016(6) -0.003(7) -0.004(6)
C19 0.076(8) 0.035(5) 0.086(9) -0.012(6) -0.010(7) 0.013(6)
C20 0.052(6) 0.039(5) 0.042(6) -0.010(5) 0.000(5) 0.008(5)
C21 0.035(5) 0.041(5) 0.046(6) 0.000(5) -0.004(4) -0.008(4)
C22 0.041(5) 0.040(5) 0.056(6) -0.001(5) 0.008(5) -0.007(4)
C23 0.031(5) 0.056(6) 0.075(8) -0.001(6) 0.011(5) -0.001(5)
C24 0.035(5) 0.051(6) 0.068(8) 0.001(6) -0.005(5) 0.007(5)
C25 0.049(7) 0.052(6) 0.070(8) 0.016(6) -0.019(6) -0.008(5)
C26 0.048(6) 0.032(5) 0.056(6) 0.012(5) -0.004(5) -0.010(5)
C27 0.049(6) 0.070(7) 0.034(6) 0.006(5) -0.013(5) -0.004(5)
C28 0.034(5) 0.043(5) 0.036(5) 0.009(4) -0.007(4) 0.004(4)
C29 0.056(6) 0.050(6) 0.040(6) -0.004(5) -0.010(5) 0.008(5)
C30 0.062(7) 0.049(6) 0.054(7) -0.007(5) -0.011(6) -0.003(5)
C31 0.042(5) 0.038(5) 0.057(7) 0.001(5) -0.005(5) 0.001(4)
C32 0.032(5) 0.052(6) 0.031(5) 0.006(5) -0.010(4) 0.001(4)
C33 0.029(5) 0.054(6) 0.031(5) 0.004(4) 0.007(4) 0.008(4)
C34 0.051(6) 0.045(5) 0.023(5) 0.006(4) -0.009(5) 0.012(4)
C35 0.042(6) 0.035(5) 0.055(7) -0.009(5) 0.003(5) 0.002(4)
C36 0.037(5) 0.045(5) 0.038(5) 0.001(4) -0.003(5) 0.007(4)
C37 0.029(5) 0.046(6) 0.071(7) 0.000(5) 0.004(5) 0.012(4)
C38 0.043(6) 0.080(8) 0.067(8) 0.004(7) 0.006(6) -0.002(6)
C39 0.060(7) 0.073(7) 0.038(6) 0.001(5) 0.009(6) 0.006(6)
C40 0.055(6) 0.037(5) 0.037(6) -0.002(4) -0.002(5) -0.001(5)
C41 0.115(13) 0.100(12) 0.106(13) -0.005(9) 0.011(9) -0.011(9)
C42 0.111(14) 0.075(13) 0.096(13) 0.008(9) 0.007(9) 0.001(9)
C43 0.086(10) 0.095(10) 0.096(10) 0.008(8) 0.018(8) -0.022(8)
C44 0.077(10) 0.110(11) 0.101(10) 0.003(8) 0.020(8) 0.018(8)
C45 0.046(8) 0.066(9) 0.052(9) 0.007(8) 0.002(7) 0.014(7)
C41` 0.048(9) 0.034(8) 0.064(10) 0.011(7) 0.001(8) 0.000(7)
C42' 0.170(14) 0.169(13) 0.170(14) 0.002(9) 0.008(9) -0.002(9)
C43' 0.108(11) 0.094(11) 0.100(11) 0.001(8) -0.007(9) -0.011(8)
C44' 0.099(12) 0.100(11) 0.117(12) 0.007(9) 0.011(9) -0.006(9)
C45' 0.108(13) 0.120(13) 0.123(14) 0.004(9) 0.011(9) -0.010(9)

loop_
_atom_type_symbol
_atom_type_description
_atom_type_scat_dispersion_real
_atom_type_scat_dispersion_imag
_atom_type_scat_source
C C 0.0033 0.0016 'International Tables Vol C Tables 4.2.6.8 and 6.1.1.4'
H H 0.0000 0.0000 'International Tables Vol C Tables 4.2.6.8 and 6.1.1.4'
I I -0.4742 1.8119 'International Tables Vol C Tables 4.2.6.8 and 6.1.1.4'

loop_
_geom_angle_atom_site_label_1
_geom_angle_atom_site_label_2
_geom_angle_atom_site_label_3
_geom_angle
C2 C1 C6 122.2(9)
C2 C1 C14 125.1(8)
C6 C1 C14 112.7(8)
C1 C2 C3 117.6(8)
C1 C2 H2 121.2
C3 C2 H2 121.2
C2 C3 C4 122.4(9)
C2 C3 I1 119.3(6)
C4 C3 I1 118.2(7)
C5 C4 C3 119.2(9)
C5 C4 H4 120.4
C3 C4 H4 120.4
C4 C5 C6 120.7(9)
C4 C5 H5 119.6
C6 C5 H5 119.6
C5 C6 C1 117.7(9)
C5 C6 C7 129.4(9)
C1 C6 C7 112.7(8)
C6 C7 C20 107.2(8)
C6 C7 C8 106.7(8)
C20 C7 C8 106.1(8)
C6 C7 H7 112.2
C20 C7 H7 112.2
C8 C7 H7 112.2
C13 C8 C9 119.3(9)
C13 C8 C7 113.9(8)
C9 C8 C7 126.8(8)
C10 C9 C8 119.0(9)
C10 C9 H9 120.5
C8 C9 H9 120.5
C11 C10 C9 120.8(9)
C11 C10 H10 119.6
C9 C10 H10 119.6
C10 C11 C12 120.3(9)
C10 C11 I2 121.2(7)
C12 C11 I2 118.4(7)
C13 C12 C11 117.8(9)
C13 C12 H12 121.1
C11 C12 H12 121.1
C12 C13 C8 122.7(9)
C12 C13 C14 125.0(8)
C8 C13 C14 112.2(8)
C1 C14 C15 107.1(7)
C1 C14 C13 105.0(8)
C15 C14 C13 104.7(7)
C1 C14 H14 113.1
C15 C14 H14 113.1
C13 C14 H14 113.1
C16 C15 C20 121.1(9)
C16 C15 C14 127.2(8)
C20 C15 C14 111.7(9)
C15 C16 C17 119.0(9)
C15 C16 H16 120.5
C17 C16 H16 120.5
C18 C17 C16 120.8(11)
C18 C17 I3 118.0(8)
C16 C17 I3 121.2(8)
C17 C18 C19 120.0(11)
C17 C18 H18 120.0
C19 C18 H18 120.0
C20 C19 C18 120.4(10)
C20 C19 H19 119.8
C18 C19 H19 119.8
C19 C20 C15 118.6(10)
C19 C20 C7 128.9(9)
C15 C20 C7 112.5(8)
C22 C21 C26 119.9(9)
C22 C21 C34 126.3(9)
C26 C21 C34 113.8(8)
C21 C22 C23 119.2(10)
C21 C22 H22 120.4
C23 C22 H22 120.4
C24 C23 C22 121.8(10)
C24 C23 I4 120.3(8)
C22 C23 I4 117.7(8)
C25 C24 C23 118.7(10)
C25 C24 H24 120.7
C23 C24 H24 120.7
C24 C25 C26 121.9(11)
C24 C25 H25 119.0
C26 C25 H25 119.0
C25 C26 C21 118.5(10)
C25 C26 C27 129.4(10)
C21 C26 C27 112.1(8)
C28 C27 C26 105.9(8)
C28 C27 C40 106.1(8)
C26 C27 C40 108.1(8)
C28 C27 H27 112.1
C26 C27 H27 112.1
C40 C27 H27 112.1
C29 C28 C33 119.9(8)
C29 C28 C27 128.1(8)
C33 C28 C27 112.0(8)
C28 C29 C30 120.1(9)
C28 C29 H29 120.0
C30 C29 H29 120.0
C31 C30 C29 118.7(10)
C31 C30 H30 120.7
C29 C30 H30 120.7
C30 C31 C32 122.9(9)
C30 C31 I5 118.1(7)
C32 C31 I5 119.0(7)
C33 C32 C31 117.6(9)
C33 C32 H32 121.2
C31 C32 H32 121.2
C32 C33 C28 120.7(9)
C32 C33 C34 126.0(8)
C28 C33 C34 113.3(8)
C35 C34 C33 105.5(7)
C35 C34 C21 107.6(7)
C33 C34 C21 103.8(7)
C35 C34 H34 113.1
C33 C34 H34 113.1
C21 C34 H34 113.1
C36 C35 C40 119.1(9)
C36 C35 C34 128.3(9)
C40 C35 C34 112.6(8)
C35 C36 C37 120.1(9)
C35 C36 H36 119.9
C37 C36 H36 119.9
C38 C37 C36 120.9(9)
C38 C37 I6 118.8(8)
C36 C37 I6 120.3(8)
C37 C38 C39 118.2(10)
C37 C38 H38 120.9
C39 C38 H38 120.9
C40 C39 C38 121.5(10)
C40 C39 H39 119.3
C38 C39 H39 119.3
C39 C40 C35 120.1(10)
C39 C40 C27 128.0(9)
C35 C40 C27 111.8(9)
C41 C42 C43 103.9(8)
C44 C43 C42 103.1(8)
C45 C44 C43 104.3(8)
C43' C42' C41` 108(3)
C44' C43' C42' 106.4(9)
C45' C44' C43' 109.8(10)

loop_
_geom_bond_atom_site_label_1
_geom_bond_atom_site_label_2
_geom_bond_distance
I1 C3 2.116(9)
I2 C11 2.087(10)
I3 C17 2.087(11)
I4 C23 2.107(10)
I5 C31 2.106(10)
I6 C37 2.093(10)
C1 C2 1.361(12)
C1 C6 1.407(13)
C1 C14 1.507(13)
C2 C3 1.368(13)
C2 H2 0.9300
C3 C4 1.377(13)
C4 C5 1.366(14)
C4 H4 0.9300
C5 C6 1.385(13)
C5 H5 0.9300
C6 C7 1.485(13)
C7 C20 1.502(14)
C7 C8 1.508(13)
C7 H7 0.9800
C8 C13 1.367(12)
C8 C9 1.398(13)
C9 C10 1.392(14)
C9 H9 0.9300
C10 C11 1.362(14)
C10 H10 0.9300
C11 C12 1.418(13)
C12 C13 1.364(13)
C12 H12 0.9300
C13 C14 1.545(13)
C14 C15 1.545(13)
C14 H14 0.9800
C15 C16 1.368(13)
C15 C20 1.414(13)
C16 C17 1.372(14)
C16 H16 0.9300
C17 C18 1.366(15)
C18 C19 1.396(17)
C18 H18 0.9300
C19 C20 1.353(14)
C19 H19 0.9300
C21 C22 1.365(13)
C21 C26 1.394(13)
C21 C34 1.542(12)
C22 C23 1.374(13)
C22 H22 0.9300
C23 C24 1.364(15)
C24 C25 1.347(15)
C24 H24 0.9300
C25 C26 1.382(13)
C25 H25 0.9300
C26 C27 1.523(15)
C27 C28 1.522(14)
C27 C40 1.546(14)
C27 H27 0.9800
C28 C29 1.357(13)
C28 C33 1.410(12)
C29 C30 1.386(14)
C29 H29 0.9300
C30 C31 1.373(15)
C30 H30 0.9300
C31 C32 1.374(13)
C32 C33 1.369(12)
C32 H32 0.9300
C33 C34 1.542(13)
C34 C35 1.528(13)
C34 H34 0.9800
C35 C36 1.347(13)
C35 C40 1.426(14)
C36 C37 1.400(13)
C36 H36 0.9300
C37 C38 1.373(15)
C38 C39 1.395(15)
C38 H38 0.9300
C39 C40 1.339(14)
C39 H39 0.9300
C41 C42 1.545(10)
C42 C43 1.585(10)
C43 C44 1.570(10)
C44 C45 1.565(10)
C41` C42' 1.90(6)
C42' C43' 1.562(10)
C43' C44' 1.535(10)
C44' C45' 1.521(10)

loop_
_geom_torsion_atom_site_label_1
_geom_torsion_atom_site_label_2
_geom_torsion_atom_site_label_3
_geom_torsion_atom_site_label_4
_geom_torsion
C6 C1 C2 C3 0.0(14)
C14 C1 C2 C3 177.4(9)
C1 C2 C3 C4 1.6(15)
C1 C2 C3 I1 -177.5(7)
C2 C3 C4 C5 -2.3(16)
I1 C3 C4 C5 176.8(8)
C3 C4 C5 C6 1.4(16)
C4 C5 C6 C1 0.1(16)
C4 C5 C6 C7 -176.7(11)
C2 C1 C6 C5 -0.8(15)
C14 C1 C6 C5 -178.5(9)
C2 C1 C6 C7 176.5(9)
C14 C1 C6 C7 -1.2(12)
C5 C6 C7 C20 -125.1(11)
C1 C6 C7 C20 58.0(11)
C5 C6 C7 C8 121.6(11)
C1 C6 C7 C8 -55.3(11)
C6 C7 C8 C13 55.8(11)
C20 C7 C8 C13 -58.3(10)
C6 C7 C8 C9 -126.4(10)
C20 C7 C8 C9 119.5(10)
C13 C8 C9 C10 0.5(14)
C7 C8 C9 C10 -177.2(9)
C8 C9 C10 C11 -1.6(15)
C9 C10 C11 C12 0.8(15)
C9 C10 C11 I2 176.8(7)
C10 C11 C12 C13 1.2(13)
I2 C11 C12 C13 -175.0(7)
C11 C12 C13 C8 -2.4(13)
C11 C12 C13 C14 176.1(8)
C9 C8 C13 C12 1.5(14)
C7 C8 C13 C12 179.5(8)
C9 C8 C13 C14 -177.1(8)
C7 C8 C13 C14 0.9(11)
C2 C1 C14 C15 128.0(10)
C6 C1 C14 C15 -54.4(11)
C2 C1 C14 C13 -121.1(10)
C6 C1 C14 C13 56.6(10)
C12 C13 C14 C1 124.9(9)
C8 C13 C14 C1 -56.5(10)
C12 C13 C14 C15 -122.5(9)
C8 C13 C14 C15 56.1(10)
C1 C14 C15 C16 -126.1(10)
C13 C14 C15 C16 122.8(10)
C1 C14 C15 C20 53.9(10)
C13 C14 C15 C20 -57.2(10)
C20 C15 C16 C17 -0.5(14)
C14 C15 C16 C17 179.6(9)
C15 C16 C17 C18 1.0(15)
C15 C16 C17 I3 -178.1(7)
C16 C17 C18 C19 -1.8(17)
I3 C17 C18 C19 177.3(9)
C17 C18 C19 C20 2.2(19)
C18 C19 C20 C15 -1.7(17)
C18 C19 C20 C7 177.5(11)
C16 C15 C20 C19 0.9(15)
C14 C15 C20 C19 -179.2(10)
C16 C15 C20 C7 -178.4(9)
C14 C15 C20 C7 1.5(11)
C6 C7 C20 C19 123.1(12)
C8 C7 C20 C19 -123.2(12)
C6 C7 C20 C15 -57.7(10)
C8 C7 C20 C15 56.0(10)
C26 C21 C22 C23 -2.0(13)
C34 C21 C22 C23 -179.8(8)
C21 C22 C23 C24 1.4(14)
C21 C22 C23 I4 176.4(7)
C22 C23 C24 C25 -1.2(15)
I4 C23 C24 C25 -176.1(7)
C23 C24 C25 C26 1.7(15)
C24 C25 C26 C21 -2.2(14)
C24 C25 C26 C27 178.2(10)
C22 C21 C26 C25 2.4(13)
C34 C21 C26 C25 -179.5(8)
C22 C21 C26 C27 -178.0(8)
C34 C21 C26 C27 0.1(11)
C25 C26 C27 C28 -122.7(10)
C21 C26 C27 C28 57.7(10)
C25 C26 C27 C40 124.0(10)
C21 C26 C27 C40 -55.6(10)
C26 C27 C28 C29 123.9(11)
C40 C27 C28 C29 -121.4(11)
C26 C27 C28 C33 -57.1(10)
C40 C27 C28 C33 57.6(10)
C33 C28 C29 C30 4.5(15)
C27 C28 C29 C30 -176.6(10)
C28 C29 C30 C31 -4.0(16)
C29 C30 C31 C32 2.3(16)
C29 C30 C31 I5 -178.5(8)
C30 C31 C32 C33 -1.1(14)
I5 C31 C32 C33 179.7(6)
C31 C32 C33 C28 1.6(13)
C31 C32 C33 C34 179.7(8)
C29 C28 C33 C32 -3.3(14)
C27 C28 C33 C32 177.7(8)
C29 C28 C33 C34 178.3(9)
C27 C28 C33 C34 -0.7(11)
C32 C33 C34 C35 125.1(9)
C28 C33 C34 C35 -56.6(9)
C32 C33 C34 C21 -121.8(9)
C28 C33 C34 C21 56.5(10)
C22 C21 C34 C35 -126.9(9)
C26 C21 C34 C35 55.1(10)
C22 C21 C34 C33 121.6(9)
C26 C21 C34 C33 -56.4(10)
C33 C34 C35 C36 -123.1(10)
C21 C34 C35 C36 126.5(10)
C33 C34 C35 C40 56.5(9)
C21 C34 C35 C40 -53.9(10)
C40 C35 C36 C37 0.6(14)
C34 C35 C36 C37 -179.8(8)
C35 C36 C37 C38 -3.7(15)
C35 C36 C37 I6 178.2(7)
C36 C37 C38 C39 3.7(16)
I6 C37 C38 C39 -178.2(8)
C37 C38 C39 C40 -0.4(17)
C38 C39 C40 C35 -2.7(16)
C38 C39 C40 C27 -178.6(10)
C36 C35 C40 C39 2.6(14)
C34 C35 C40 C39 -177.1(9)
C36 C35 C40 C27 179.1(8)
C34 C35 C40 C27 -0.5(11)
C28 C27 C40 C39 119.1(11)
C26 C27 C40 C39 -127.7(11)
C28 C27 C40 C35 -57.1(10)
C26 C27 C40 C35 56.1(10)
C41 C42 C43 C44 55(3)
C42 C43 C44 C45 23(3)
C41` C42' C43' C44' 63(3)
C42' C43' C44' C45' -61(4)
